data_4335026
loop_
_publ_author_name
'Shuangliu Zhou'
'Zhangshuan Wu'
'Lingmin Zhou'
'Shaowu Wang'
'Lijun Zhang'
'Xiancui Zhu'
'Yun Wei'
'Jinhua Zhai'
'Jie Wu'

_publ_contact_author_address
;College of Chemistry and Materials Science
Anhui Normal University
Wuhu, Anhui 241000 China
;
_publ_contact_author_email swwang@mail.ahnu.edu.cn
_publ_contact_author_fax 0553-3883517
_publ_contact_author_name 'Shaowu Wang'
_publ_contact_author_phone 0553-3869310
_publ_section_title
;
 Controlled Synthesis of Racemic Indenyl Rare-Earth Metal Complexes via
 the Cooperation between the Intramolecular Coordination of Donor Atoms
 and a Bridge
;
_journal_name_full 'Inorganic Chemistry'
_journal_page_first 6417
_journal_page_last 6426
_journal_paper_doi 10.1021/ic4003109
_journal_volume 52
_journal_year 2013
_chemical_formula_sum 'C30 H40 N2 Si Sm'
_chemical_formula_weight 607.08
_chemical_name_systematic
; 
 ? 
;
_space_group_IT_number 61
_symmetry_cell_setting orthorhombic
_symmetry_space_group_name_Hall '-P 2ac 2ab'
_symmetry_space_group_name_H-M 'P b c a'
_atom_sites_solution_hydrogens geom
_atom_sites_solution_primary direct
_atom_sites_solution_secondary difmap
_audit_creation_method SHELXL-97
_cell_angle_alpha 90.00
_cell_angle_beta 90.00
_cell_angle_gamma 90.00
_cell_formula_units_Z 8
_cell_length_a 14.4602(11)
_cell_length_b 17.4472(13)
_cell_length_c 22.0605(16)
_cell_measurement_temperature 293(2)
_cell_volume 5565.6(7)
_computing_structure_refinement 'SHELXL-97 (Sheldrick, 1997)'
_computing_structure_solution 'SHELXS-97 (Sheldrick, 1990)'
_diffrn_ambient_temperature 293(2)
_diffrn_measured_fraction_theta_full 1.000
_diffrn_measured_fraction_theta_max 1.000
_diffrn_radiation_monochromator graphite
_diffrn_radiation_source 'fine-focus sealed tube'
_diffrn_radiation_type MoK\a
_diffrn_radiation_wavelength 0.71073
_diffrn_reflns_av_R_equivalents 0.1398
_diffrn_reflns_av_sigmaI/netI 0.0808
_diffrn_reflns_limit_h_max 17
_diffrn_reflns_limit_h_min -17
_diffrn_reflns_limit_k_max 20
_diffrn_reflns_limit_k_min -17
_diffrn_reflns_limit_l_max 26
_diffrn_reflns_limit_l_min -25
_diffrn_reflns_number 38466
_diffrn_reflns_theta_full 25.10
_diffrn_reflns_theta_max 25.10
_diffrn_reflns_theta_min 1.85
_exptl_absorpt_coefficient_mu 2.173
_exptl_absorpt_correction_T_max 0.6829
_exptl_absorpt_correction_T_min 0.5168
_exptl_absorpt_correction_type multi-scan
_exptl_crystal_density_diffrn 1.449
_exptl_crystal_description block
_exptl_crystal_F_000 2480
_exptl_crystal_size_max 0.35
_exptl_crystal_size_mid 0.28
_exptl_crystal_size_min 0.19
_refine_diff_density_max 0.634
_refine_diff_density_min -0.603
_refine_diff_density_rms 0.098
_refine_ls_extinction_method none
_refine_ls_goodness_of_fit_ref 0.939
_refine_ls_hydrogen_treatment mixed
_refine_ls_matrix_type full
_refine_ls_number_parameters 313
_refine_ls_number_reflns 4960
_refine_ls_number_restraints 138
_refine_ls_restrained_S_all 0.973
_refine_ls_R_factor_all 0.1112
_refine_ls_R_factor_gt 0.0421
_refine_ls_shift/su_max 0.000
_refine_ls_shift/su_mean 0.000
_refine_ls_structure_factor_coef Fsqd
_refine_ls_weighting_details 'calc w=1/[\s^2^(Fo^2^)+(0.0260P)^2^+14.3565P] where P=(Fo^2^+2Fc^2^)/3'
_refine_ls_weighting_scheme calc
_refine_ls_wR_factor_gt 0.0729
_refine_ls_wR_factor_ref 0.0911
_reflns_number_gt 2655
_reflns_number_total 4960
_reflns_threshold_expression >2sigma(I)
_cod_data_source_file ic4003109_si_002_06.cif
_cod_data_source_block 10
_cod_database_code 4335026

loop_
_symmetry_equiv_pos_as_xyz
'x, y, z'
'-x+1/2, -y, z+1/2'
'-x, y+1/2, -z+1/2'
'x+1/2, -y+1/2, -z'
'-x, -y, -z'
'x-1/2, y, -z-1/2'
'x, -y-1/2, z-1/2'
'-x-1/2, y-1/2, z'

loop_
_atom_site_label
_atom_site_type_symbol
_atom_site_fract_x
_atom_site_fract_y
_atom_site_fract_z
_atom_site_U_iso_or_equiv
_atom_site_adp_type
_atom_site_occupancy
_atom_site_symmetry_multiplicity
_atom_site_calc_flag
_atom_site_refinement_flags
Sm1 Sm 0.22229(2) 0.12568(2) 0.375452(18) 0.03750(12) Uani 1 1 d .
N2 N 0.3897(5) 0.1841(4) 0.3562(3) 0.0599(19) Uani 1 1 d U
C3 C 0.0434(5) 0.1336(5) 0.3321(4) 0.051(2) Uani 1 1 d .
H3 H 0.0014 0.1158 0.3608 0.061 Uiso 1 1 calc R
C2 C 0.0920(5) 0.0849(4) 0.2906(4) 0.043(2) Uani 1 1 d .
C5 C 0.1289(6) 0.2141(4) 0.2754(4) 0.052(2) Uani 1 1 d .
C1 C 0.1453(5) 0.1366(4) 0.2550(3) 0.0451(19) Uani 1 1 d .
C4 C 0.0660(5) 0.2104(4) 0.3247(4) 0.050(2) Uani 1 1 d .
Si Si 0.10292(18) -0.01989(13) 0.29978(12) 0.0581(7) Uani 1 1 d .
N1 N 0.1618(5) 0.2136(5) 0.4685(3) 0.070(2) Uani 1 1 d U
C16 C 0.2794(7) -0.0118(4) 0.4465(4) 0.053(2) Uani 1 1 d .
C9 C 0.2024(5) 0.1248(5) 0.2041(4) 0.059(2) Uani 1 1 d .
H9 H 0.2158 0.0750 0.1918 0.071 Uiso 1 1 calc R
C12 C 0.1887(6) -0.0287(4) 0.4225(4) 0.050(2) Uani 1 1 d .
C13 C 0.1954(5) -0.0320(4) 0.3575(4) 0.044(2) Uani 1 1 d .
C6 C 0.1670(6) 0.2758(5) 0.2423(4) 0.059(2) Uani 1 1 d .
H6 H 0.1576 0.3262 0.2547 0.071 Uiso 1 1 calc R
C23 C 0.1104(8) 0.2847(6) 0.4594(5) 0.103(3) Uani 1 1 d U
H23A H 0.1496 0.3204 0.4377 0.124 Uiso 1 1 calc R
H23B H 0.0972 0.3069 0.4988 0.124 Uiso 1 1 calc R
C14 C 0.2923(5) -0.0189(4) 0.3449(4) 0.053(2) Uani 1 1 d .
H14 H 0.3181 -0.0187 0.3063 0.063 Uiso 1 1 calc R
C21 C 0.0272(7) 0.2803(5) 0.3554(4) 0.079(3) Uani 1 1 d .
H21A H -0.0336 0.2903 0.3387 0.095 Uiso 1 1 calc R
H21B H 0.0662 0.3237 0.3454 0.095 Uiso 1 1 calc R
C7 C 0.2173(8) 0.2601(6) 0.1921(5) 0.076(3) Uani 1 1 d .
H7 H 0.2392 0.3009 0.1692 0.091 Uiso 1 1 calc R
C22 C 0.0186(7) 0.2760(6) 0.4244(5) 0.097(3) Uani 1 1 d U
H22A H -0.0089 0.2271 0.4351 0.117 Uiso 1 1 calc R
H22B H -0.0235 0.3159 0.4377 0.117 Uiso 1 1 calc R
C15 C 0.3417(6) -0.0067(5) 0.3978(4) 0.058(2) Uani 1 1 d .
C28 C 0.4705(7) 0.1459(6) 0.3752(6) 0.122(3) Uani 1 1 d U
H28A H 0.5174 0.1612 0.3461 0.147 Uiso 1 1 calc R
H28B H 0.4873 0.1707 0.4130 0.147 Uiso 1 1 calc R
C26 C 0.4449(6) 0.0044(5) 0.4046(5) 0.086(3) Uani 1 1 d U
H26A H 0.4597 -0.0015 0.4472 0.103 Uiso 1 1 calc R
H26B H 0.4751 -0.0374 0.3833 0.103 Uiso 1 1 calc R
C30 C 0.3921(9) 0.2576(6) 0.3824(6) 0.143(4) Uani 1 1 d U
H30A H 0.3684 0.2550 0.4230 0.214 Uiso 1 1 calc R
H30B H 0.3548 0.2920 0.3589 0.214 Uiso 1 1 calc R
H30C H 0.4547 0.2758 0.3833 0.214 Uiso 1 1 calc R
C8 C 0.2383(6) 0.1852(7) 0.1726(4) 0.075(3) Uani 1 1 d .
H8 H 0.2759 0.1771 0.1390 0.090 Uiso 1 1 calc R
C27 C 0.4859(8) 0.0733(7) 0.3847(6) 0.130(4) Uani 1 1 d U
H27A H 0.5399 0.0757 0.4107 0.156 Uiso 1 1 calc R
H27B H 0.5101 0.0577 0.3455 0.156 Uiso 1 1 calc R
C29 C 0.3927(8) 0.1967(7) 0.2915(5) 0.132(4) Uani 1 1 d U
H29A H 0.4423 0.2312 0.2821 0.198 Uiso 1 1 calc R
H29B H 0.3352 0.2185 0.2784 0.198 Uiso 1 1 calc R
H29C H 0.4026 0.1488 0.2712 0.198 Uiso 1 1 calc R
C10 C 0.1399(7) -0.0691(5) 0.2281(4) 0.090(4) Uani 1 1 d .
H10A H 0.0970 -0.0571 0.1963 0.134 Uiso 1 1 calc R
H10B H 0.1409 -0.1235 0.2345 0.134 Uiso 1 1 calc R
H10C H 0.2005 -0.0518 0.2169 0.134 Uiso 1 1 calc R
C11 C -0.0129(6) -0.0574(5) 0.3220(5) 0.092(4) Uani 1 1 d .
H11A H -0.0337 -0.0315 0.3579 0.137 Uiso 1 1 calc R
H11B H -0.0085 -0.1114 0.3300 0.137 Uiso 1 1 calc R
H11C H -0.0561 -0.0487 0.2897 0.137 Uiso 1 1 calc R
C24 C 0.1124(8) 0.1600(6) 0.5055(5) 0.126(4) Uani 1 1 d U
H24A H 0.1517 0.1172 0.5148 0.189 Uiso 1 1 calc R
H24B H 0.0587 0.1422 0.4841 0.189 Uiso 1 1 calc R
H24C H 0.0936 0.1845 0.5425 0.189 Uiso 1 1 calc R
C25 C 0.2409(9) 0.2359(8) 0.5037(6) 0.141(5) Uani 1 1 d U
H25A H 0.2207 0.2577 0.5414 0.212 Uiso 1 1 calc R
H25B H 0.2762 0.2732 0.4816 0.212 Uiso 1 1 calc R
H25C H 0.2786 0.1917 0.5116 0.212 Uiso 1 1 calc R
C17 C 0.2911(7) -0.0110(5) 0.5099(4) 0.072(3) Uani 1 1 d .
H17 H 0.3491 -0.0002 0.5260 0.087 Uiso 1 1 calc R
C18 C 0.2203(9) -0.0255(6) 0.5477(5) 0.086(3) Uani 1 1 d .
H18 H 0.2296 -0.0251 0.5894 0.104 Uiso 1 1 calc R
C19 C 0.1318(8) -0.0416(6) 0.5238(5) 0.089(4) Uani 1 1 d .
H19 H 0.0830 -0.0516 0.5501 0.107 Uiso 1 1 calc R
C20 C 0.1166(7) -0.0426(5) 0.4628(5) 0.069(3) Uani 1 1 d .
H20 H 0.0577 -0.0526 0.4480 0.083 Uiso 1 1 calc R

loop_
_atom_site_aniso_label
_atom_site_aniso_U_11
_atom_site_aniso_U_22
_atom_site_aniso_U_33
_atom_site_aniso_U_23
_atom_site_aniso_U_13
_atom_site_aniso_U_12
Sm1 0.03895(18) 0.03369(18) 0.0398(2) -0.0010(2) -0.0018(2) -0.0002(2)
N2 0.052(4) 0.063(4) 0.065(5) 0.004(4) 0.005(3) -0.010(3)
C3 0.049(4) 0.053(5) 0.049(5) 0.005(5) -0.007(4) 0.003(4)
C2 0.050(5) 0.033(4) 0.046(5) 0.003(4) -0.014(4) 0.000(4)
C5 0.069(6) 0.031(5) 0.055(6) 0.006(4) -0.019(5) -0.006(4)
C1 0.055(5) 0.046(5) 0.034(5) 0.000(4) -0.010(4) 0.004(4)
C4 0.053(5) 0.031(5) 0.067(7) -0.002(5) -0.012(5) 0.015(4)
Si 0.0708(16) 0.0365(14) 0.0670(19) -0.0030(13) -0.0226(14) -0.0019(12)
N1 0.077(5) 0.070(5) 0.062(5) -0.014(4) 0.011(4) 0.001(4)
C16 0.055(5) 0.048(5) 0.056(6) 0.007(4) -0.007(6) 0.008(5)
C9 0.074(6) 0.059(5) 0.044(5) -0.002(5) -0.015(4) -0.011(5)
C12 0.049(5) 0.043(5) 0.058(6) 0.014(5) -0.004(4) 0.004(4)
C13 0.045(5) 0.021(4) 0.067(7) 0.006(4) -0.010(4) 0.003(3)
C6 0.067(6) 0.042(5) 0.067(7) 0.013(5) -0.014(5) 0.005(5)
C23 0.119(6) 0.097(6) 0.094(7) -0.017(6) 0.025(5) 0.022(5)
C14 0.051(6) 0.041(5) 0.067(6) 0.001(4) 0.008(5) 0.010(4)
C21 0.087(7) 0.053(6) 0.099(9) -0.007(6) 0.008(6) 0.033(5)
C7 0.097(8) 0.075(7) 0.054(7) 0.030(6) -0.012(7) -0.019(7)
C22 0.104(6) 0.086(6) 0.101(7) -0.015(6) 0.015(5) 0.035(6)
C15 0.046(5) 0.058(6) 0.069(7) 0.002(5) -0.015(5) 0.009(5)
C28 0.086(6) 0.115(6) 0.166(7) 0.046(6) 0.000(6) 0.004(5)
C26 0.061(5) 0.084(6) 0.112(7) 0.015(5) -0.012(5) 0.013(5)
C30 0.168(8) 0.092(6) 0.168(8) -0.021(6) 0.031(8) -0.024(6)
C8 0.089(8) 0.098(9) 0.039(6) -0.002(6) -0.002(5) -0.009(6)
C27 0.095(6) 0.109(6) 0.186(8) 0.045(7) -0.032(6) 0.001(5)
C29 0.126(8) 0.177(9) 0.093(6) 0.027(6) -0.002(6) -0.025(7)
C10 0.140(10) 0.050(6) 0.079(8) -0.019(6) -0.043(7) 0.022(6)
C11 0.080(7) 0.060(7) 0.135(11) 0.009(6) -0.044(7) -0.024(5)
C24 0.155(8) 0.111(7) 0.113(8) 0.002(6) 0.038(7) -0.012(6)
C25 0.134(7) 0.172(9) 0.118(9) -0.020(7) -0.022(6) -0.015(6)
C17 0.086(8) 0.069(6) 0.062(7) 0.020(5) -0.029(6) 0.002(6)
C18 0.112(8) 0.101(8) 0.047(7) 0.031(6) 0.010(7) 0.008(8)
C19 0.091(9) 0.092(9) 0.084(9) 0.027(7) 0.027(7) -0.005(7)
C20 0.069(7) 0.053(6) 0.085(9) 0.014(6) 0.002(6) -0.005(5)

loop_
_atom_type_symbol
_atom_type_description
_atom_type_scat_dispersion_real
_atom_type_scat_dispersion_imag
_atom_type_scat_source
C C 0.0033 0.0016 'International Tables Vol C Tables 4.2.6.8 and 6.1.1.4'
H H 0.0000 0.0000 'International Tables Vol C Tables 4.2.6.8 and 6.1.1.4'
N N 0.0061 0.0033 'International Tables Vol C Tables 4.2.6.8 and 6.1.1.4'
Si Si 0.0817 0.0704 'International Tables Vol C Tables 4.2.6.8 and 6.1.1.4'
Sm Sm -0.1638 3.4418 'International Tables Vol C Tables 4.2.6.8 and 6.1.1.4'

loop_
_geom_angle_atom_site_label_1
_geom_angle_atom_site_label_2
_geom_angle_atom_site_label_3
_geom_angle
N2 Sm1 N1 101.4(2)
N2 Sm1 C2 127.9(2)
N1 Sm1 C2 116.2(2)
N2 Sm1 C3 141.0(2)
N1 Sm1 C3 86.1(2)
C2 Sm1 C3 30.2(2)
N2 Sm1 C14 88.7(2)
N1 Sm1 C14 144.0(2)
C2 Sm1 C14 81.4(2)
C3 Sm1 C14 107.5(2)
N2 Sm1 C13 118.6(2)
N1 Sm1 C13 128.1(2)
C2 Sm1 C13 63.6(2)
C3 Sm1 C13 82.6(2)
C14 Sm1 C13 29.9(2)
N2 Sm1 C1 100.3(2)
N1 Sm1 C1 122.4(2)
C2 Sm1 C1 29.1(2)
C3 Sm1 C1 46.9(2)
C14 Sm1 C1 88.7(2)
C13 Sm1 C1 83.2(2)
N2 Sm1 C4 116.6(2)
N1 Sm1 C4 75.8(2)
C2 Sm1 C4 48.7(2)
C3 Sm1 C4 28.1(2)
C14 Sm1 C4 130.0(2)
C13 Sm1 C4 109.5(2)
C1 Sm1 C4 46.9(2)
N2 Sm1 C15 78.0(2)
N1 Sm1 C15 120.7(3)
C2 Sm1 C15 108.3(2)
C3 Sm1 C15 130.6(2)
C14 Sm1 C15 27.9(2)
C13 Sm1 C15 48.0(2)
C1 Sm1 C15 115.8(2)
C4 Sm1 C15 156.9(2)
N2 Sm1 C12 124.1(2)
N1 Sm1 C12 101.4(2)
C2 Sm1 C12 83.7(2)
C3 Sm1 C12 90.8(2)
C14 Sm1 C12 46.9(2)
C13 Sm1 C12 29.0(2)
C1 Sm1 C12 108.9(2)
C4 Sm1 C12 118.2(2)
C15 Sm1 C12 46.5(2)
N2 Sm1 C16 98.1(2)
N1 Sm1 C16 98.4(2)
C2 Sm1 C16 109.8(2)
C3 Sm1 C16 118.8(2)
C14 Sm1 C16 45.7(2)
C13 Sm1 C16 47.5(2)
C1 Sm1 C16 130.1(2)
C4 Sm1 C16 145.3(3)
C15 Sm1 C16 27.5(2)
C12 Sm1 C16 28.3(2)
N2 Sm1 C5 95.4(2)
N1 Sm1 C5 96.9(2)
C2 Sm1 C5 47.7(2)
C3 Sm1 C5 45.6(2)
C14 Sm1 C5 116.6(2)
C13 Sm1 C5 109.7(2)
C1 Sm1 C5 28.25(19)
C4 Sm1 C5 27.6(2)
C15 Sm1 C5 142.4(3)
C12 Sm1 C5 131.1(2)
C16 Sm1 C5 157.1(2)
C30 N2 C28 106.7(9)
C30 N2 C29 105.5(9)
C28 N2 C29 110.0(9)
C30 N2 Sm1 107.8(6)
C28 N2 Sm1 121.7(6)
C29 N2 Sm1 104.1(6)
C4 C3 C2 112.4(7)
C4 C3 Sm1 82.4(4)
C2 C3 Sm1 74.5(4)
C1 C2 C3 104.0(6)
C1 C2 Si 130.0(6)
C3 C2 Si 124.0(6)
C1 C2 Sm1 80.8(4)
C3 C2 Sm1 75.4(4)
Si C2 Sm1 97.1(3)
C6 C5 C4 132.9(8)
C6 C5 C1 119.2(9)
C4 C5 C1 107.5(7)
C6 C5 Sm1 126.5(5)
C4 C5 Sm1 72.7(4)
C1 C5 Sm1 71.0(4)
C9 C1 C2 131.6(8)
C9 C1 C5 118.8(8)
C2 C1 C5 109.4(7)
C9 C1 Sm1 119.9(5)
C2 C1 Sm1 70.1(4)
C5 C1 Sm1 80.7(4)
C3 C4 C5 106.6(7)
C3 C4 C21 129.9(9)
C5 C4 C21 123.2(8)
C3 C4 Sm1 69.5(4)
C5 C4 Sm1 79.7(4)
C21 C4 Sm1 121.7(5)
C2 Si C13 104.4(3)
C2 Si C11 107.5(4)
C13 Si C11 115.2(4)
C2 Si C10 112.6(4)
C13 Si C10 108.7(4)
C11 Si C10 108.5(5)
C24 N1 C25 105.5(9)
C24 N1 C23 112.3(9)
C25 N1 C23 104.5(9)
C24 N1 Sm1 102.9(6)
C25 N1 Sm1 107.8(7)
C23 N1 Sm1 122.8(6)
C15 C16 C17 133.0(9)
C15 C16 C12 108.3(8)
C17 C16 C12 118.4(9)
C15 C16 Sm1 74.0(5)
C17 C16 Sm1 123.2(6)
C12 C16 Sm1 73.7(4)
C8 C9 C1 121.0(9)
C20 C12 C13 132.8(9)
C20 C12 C16 118.8(9)
C13 C12 C16 108.2(7)
C20 C12 Sm1 120.8(6)
C13 C12 Sm1 70.9(4)
C16 C12 Sm1 78.0(4)
C12 C13 C14 104.5(6)
C12 C13 Si 129.0(6)
C14 C13 Si 123.2(6)
C12 C13 Sm1 80.2(5)
C14 C13 Sm1 74.8(4)
Si C13 Sm1 94.8(3)
C7 C6 C5 118.5(9)
N1 C23 C22 115.1(9)
C15 C14 C13 111.2(7)
C15 C14 Sm1 81.1(5)
C13 C14 Sm1 75.3(4)
C4 C21 C22 116.1(8)
C6 C7 C8 123.7(9)
C21 C22 C23 115.0(10)
C14 C15 C16 107.7(7)
C14 C15 C26 127.7(8)
C16 C15 C26 124.4(8)
C14 C15 Sm1 71.0(5)
C16 C15 Sm1 78.5(5)
C26 C15 Sm1 119.9(6)
C27 C28 N2 130.5(11)
C27 C26 C15 119.6(8)
C9 C8 C7 118.6(9)
C28 C27 C26 143.7(12)
C18 C17 C16 121.4(10)
C17 C18 C19 119.8(10)
C20 C19 C18 121.1(10)
C19 C20 C12 120.5(10)

loop_
_geom_bond_atom_site_label_1
_geom_bond_atom_site_label_2
_geom_bond_distance
Sm1 N2 2.661(6)
Sm1 N1 2.708(7)
Sm1 C2 2.750(7)
Sm1 C3 2.761(7)
Sm1 C14 2.801(7)
Sm1 C13 2.807(7)
Sm1 C1 2.888(7)
Sm1 C4 2.923(7)
Sm1 C15 2.926(8)
Sm1 C12 2.927(8)
Sm1 C16 2.982(8)
Sm1 C5 3.013(8)
N2 C30 1.407(11)
N2 C28 1.409(11)
N2 C29 1.443(11)
C3 C4 1.388(10)
C3 C2 1.434(10)
C2 C1 1.423(10)
C2 Si 1.845(7)
C5 C6 1.413(11)
C5 C4 1.419(11)
C5 C1 1.445(10)
C1 C9 1.408(10)
C4 C21 1.504(10)
Si C13 1.859(7)
Si C11 1.864(9)
Si C10 1.876(9)
N1 C24 1.432(11)
N1 C25 1.435(12)
N1 C23 1.459(11)
C16 C15 1.405(11)
C16 C17 1.409(11)
C16 C12 1.444(10)
C9 C8 1.365(12)
C12 C20 1.390(11)
C12 C13 1.439(11)
C13 C14 1.447(10)
C6 C7 1.353(12)
C23 C22 1.544(13)
C14 C15 1.384(10)
C21 C22 1.529(12)
C7 C8 1.408(13)
C15 C26 1.512(11)
C28 C27 1.304(13)
C26 C27 1.411(12)
C17 C18 1.344(12)
C18 C19 1.413(14)
C19 C20 1.364(13)
